data_2107504
loop_
_publ_author_name
'Prasad, A. Aditya'
'Kumar, C. Udhaya'
'Prakasam, B. Arul'
'Meenakshisundaram, S. P.'

_publ_section_title
;
 Conformational polymorphs of
 isobutyl-6-amino-5-cyano-2-methyl-4-phenyl-4<i>H</i>-pyran-3-carboxylate:
 spectroscopic, structural and DFT approach
;
_journal_coeditor_code AO5008
_journal_issue 3
_journal_name_full 'Acta Crystallographica Section B'
_journal_page_first 301
_journal_page_last 309
_journal_paper_doi 10.1107/S2052520616003310
_journal_volume 72
_journal_year 2016
_chemical_formula_moiety 'C18 H20 N2 O3'
_chemical_formula_sum 'C18 H20 N2 O3'
_chemical_formula_weight 312.37
_space_group_crystal_system triclinic
_space_group_IT_number 2
_space_group_name_Hall '-P 1'
_space_group_name_H-M_alt 'P -1'
_symmetry_space_group_name_Hall '-P 1'
_symmetry_space_group_name_H-M 'P -1'
_atom_sites_solution_primary iterative
_audit_creation_method
;
Olex2 1.2
(compiled 2015.01.26 svn.r3150 for OlexSys, GUI svn.r4998)
;
_cell_angle_alpha 92.500(3)
_cell_angle_beta 93.048(3)
_cell_angle_gamma 106.171(3)
_cell_formula_units_Z 4
_cell_length_a 8.476(2)
_cell_length_b 9.923(2)
_cell_length_c 20.882(4)
_cell_measurement_temperature 298
_cell_volume 1681.3(6)
_computing_molecular_graphics 'Olex2 (Dolomanov et al., 2009)'
_computing_publication_material 'Olex2 (Dolomanov et al., 2009)'
_computing_structure_refinement 'olex2.refine (Bourhis et al., 2015)'
_computing_structure_solution 'olex2.solve (Bourhis et al., 2015)'
_diffrn_ambient_temperature 298.15
_diffrn_detector_area_resol_mean 7.9
_diffrn_measured_fraction_theta_full 0.9916
_diffrn_measured_fraction_theta_max 0.9916
_diffrn_measurement_device 'three-circle diffractometer'
_diffrn_measurement_device_type 'Bruker SMART APEX2 area detector'
_diffrn_measurement_method '\w and \f scans'
_diffrn_radiation_monochromator 'mirror optics'
_diffrn_radiation_type 'Mo K\a'
_diffrn_radiation_wavelength 0.71073
_diffrn_reflns_av_R_equivalents 0.0197
_diffrn_reflns_limit_h_max 10
_diffrn_reflns_limit_h_min -10
_diffrn_reflns_limit_k_max 11
_diffrn_reflns_limit_k_min -11
_diffrn_reflns_limit_l_max 24
_diffrn_reflns_limit_l_min -24
_diffrn_reflns_number 16201
_diffrn_reflns_theta_full 26.0000
_diffrn_reflns_theta_max 25.09
_diffrn_reflns_theta_min 1.96
_exptl_absorpt_coefficient_mu 0.085
_exptl_crystal_colour 'metallic light yellow'
_exptl_crystal_density_diffrn 1.2339
_exptl_crystal_description irregular
_exptl_crystal_F_000 664.3291
_exptl_crystal_size_max 0.3
_exptl_crystal_size_mid 0.3
_exptl_crystal_size_min 0.25
_refine_diff_density_max 0.2646
_refine_diff_density_min -0.1997
_refine_ls_extinction_expression Fc^*^=kFc[1+0.001xFc^2^\l^3^/sin(2\q)]^-1/4^
_refine_ls_goodness_of_fit_ref 1.0574
_refine_ls_hydrogen_treatment mixed
_refine_ls_matrix_type full
_refine_ls_number_constraints 54
_refine_ls_number_parameters 450
_refine_ls_number_reflns 5928
_refine_ls_number_restraints 0
_refine_ls_restrained_S_all 1.0574
_refine_ls_R_factor_all 0.0622
_refine_ls_R_factor_gt 0.0509
_refine_ls_shift/su_max 0.0016
_refine_ls_shift/su_mean 0.0001
_refine_ls_structure_factor_coef Fsqd
_refine_ls_weighting_details 'w=1/[\s^2^(Fo^2^)+(0.0857P)^2^+0.2381P] where P=(Fo^2^+2Fc^2^)/3'
_refine_ls_weighting_scheme calc
_refine_ls_wR_factor_gt 0.1402
_refine_ls_wR_factor_ref 0.1527
_reflns_number_gt 4642
_reflns_number_total 5928
_reflns_threshold_expression I>=2u(I)
_cod_data_source_file ao5008sup1.cif
_cod_data_source_block I
_cod_depositor_comments 'Adding full bibliography for 2107504.cif.'
_cod_database_code 2107504

loop_
_space_group_symop_id
_space_group_symop_operation_xyz
1 x,y,z
2 -x,-y,-z

loop_
_atom_site_type_symbol
_atom_site_label
_atom_site_fract_x
_atom_site_fract_y
_atom_site_fract_z
_atom_site_U_iso_or_equiv
_atom_site_adp_type
_atom_site_occupancy
O O1 0.22832(13) 0.04944(12) 0.41244(6) 0.0598(3) Uani 1.000000
O O4 0.23466(13) 0.46130(11) 0.08914(5) 0.0550(3) Uani 1.000000
O O6 0.74684(13) 0.65187(12) 0.11778(6) 0.0633(3) Uani 1.000000
O O3 -0.28717(15) -0.12147(13) 0.37996(7) 0.0690(4) Uani 1.000000
O O5 0.78504(14) 0.46669(13) 0.06377(7) 0.0675(4) Uani 1.000000
N N3 0.01605(17) 0.28742(19) 0.05364(8) 0.0598(4) Uani 1.000000
C C32 0.69416(19) 0.52614(16) 0.08693(8) 0.0499(4) Uani 1.000000
C C26 0.51356(18) 0.46122(16) 0.08494(7) 0.0477(4) Uani 1.000000
C C10 0.2885(2) 0.18631(18) 0.43473(8) 0.0555(4) Uani 1.000000
O O2 -0.31207(16) 0.06117(15) 0.43901(8) 0.0865(5) Uani 1.000000
C C29 0.17958(18) 0.32637(16) 0.06310(7) 0.0483(4) Uani 1.000000
C C12 -0.2270(2) 0.00064(18) 0.41258(8) 0.0544(4) Uani 1.000000
N N1 0.4517(2) 0.2204(2) 0.44599(9) 0.0738(5) Uani 1.000000
C C27 0.40173(19) 0.53128(16) 0.09205(7) 0.0502(4) Uani 1.000000
C C9 0.0598(2) -0.01534(17) 0.41103(7) 0.0523(4) Uani 1.000000
C C8 -0.04693(19) 0.06146(16) 0.41239(7) 0.0499(4) Uani 1.000000
C C28 0.28590(19) 0.25141(16) 0.05089(7) 0.0496(4) Uani 1.000000
N N4 0.1920(2) 0.00941(18) -0.00895(9) 0.0815(5) Uani 1.000000
C C7 0.01004(19) 0.22009(17) 0.41534(8) 0.0506(4) Uani 1.000000
C C1 -0.01373(18) 0.27654(16) 0.35009(8) 0.0507(4) Uani 1.000000
C C17 0.0321(2) -0.16961(18) 0.40864(9) 0.0647(5) Uani 1.000000
H H17a 0.0484(16) -0.2022(3) 0.36621(19) 0.0970(7) Uiso 1.000000
H H17b 0.1085(11) -0.1923(2) 0.4390(5) 0.0970(7) Uiso 1.000000
H H17c -0.0784(6) -0.2144(2) 0.4192(6) 0.0970(7) Uiso 1.000000
C C33 0.9242(2) 0.71603(19) 0.12238(9) 0.0627(5) Uani 1.000000
H H33a 0.9799(2) 0.65275(19) 0.14138(9) 0.0753(6) Uiso 1.000000
H H33b 0.9629(2) 0.73520(19) 0.07991(9) 0.0753(6) Uiso 1.000000
C C6 0.0504(2) 0.22972(19) 0.29653(9) 0.0631(5) Uani 1.000000
H H6 0.1079(2) 0.16290(19) 0.30079(9) 0.0757(5) Uiso 1.000000
C C25 0.46600(18) 0.30330(16) 0.07443(8) 0.0490(4) Uani 1.000000
H H25 0.53085(18) 0.27996(16) 0.04035(8) 0.0588(5) Uiso 1.000000
C C30 0.23041(19) 0.11719(18) 0.01833(8) 0.0572(4) Uani 1.000000
C C11 0.1870(2) 0.26846(18) 0.44191(8) 0.0546(4) Uani 1.000000
C C24 0.4608(2) 0.27145(19) 0.19355(9) 0.0656(5) Uani 1.000000
H H24 0.4097(2) 0.34279(19) 0.19744(9) 0.0787(6) Uiso 1.000000
C C31 0.4211(2) 0.68381(18) 0.10370(10) 0.0698(5) Uani 1.000000
H H31a 0.3363(11) 0.7092(3) 0.0789(5) 0.1047(8) Uiso 1.000000
H H31b 0.4126(17) 0.7044(3) 0.14852(15) 0.1047(8) Uiso 1.000000
H H31c 0.5270(7) 0.73645(19) 0.0912(6) 0.1047(8) Uiso 1.000000
C C34 0.9607(2) 0.84938(18) 0.16312(9) 0.0632(5) Uani 1.000000
H H34 0.9065(2) 0.91236(18) 0.14190(9) 0.0758(6) Uiso 1.000000
C C5 0.0308(3) 0.2802(2) 0.23722(9) 0.0743(5) Uani 1.000000
H H5 0.0742(3) 0.2470(2) 0.20185(9) 0.0892(7) Uiso 1.000000
C C19 0.50383(18) 0.23319(16) 0.13393(9) 0.0538(4) Uani 1.000000
C C13 -0.4643(2) -0.1817(2) 0.37641(10) 0.0725(5) Uani 1.000000
H H13a -0.4991(2) -0.2190(2) 0.41716(10) 0.0871(6) Uiso 1.000000
H H13b -0.5189(2) -0.1104(2) 0.36680(10) 0.0871(6) Uiso 1.000000
C C18 0.2497(2) 0.4060(2) 0.47083(10) 0.0668(5) Uani 1.000000
N N2 0.2972(2) 0.5162(2) 0.49528(11) 0.1001(7) Uani 1.000000
C C23 0.4931(3) 0.2045(2) 0.24769(11) 0.0893(7) Uani 1.000000
H H23 0.4637(3) 0.2308(2) 0.28765(11) 0.1071(9) Uiso 1.000000
C C2 -0.0972(2) 0.37666(19) 0.34204(10) 0.0670(5) Uani 1.000000
H H2 -0.1415(2) 0.41036(19) 0.37702(10) 0.0804(6) Uiso 1.000000
C C3 -0.1150(3) 0.4270(2) 0.28204(12) 0.0819(6) Uani 1.000000
H H3 -0.1707(3) 0.4949(2) 0.27720(12) 0.0983(8) Uiso 1.000000
C C14 -0.5085(3) -0.2970(2) 0.32439(12) 0.0908(7) Uani 1.000000
H H14 -0.4605(3) -0.2579(2) 0.28520(12) 0.1089(9) Uiso 1.000000
C C22 0.5684(3) 0.0995(3) 0.24180(17) 0.1070(10) Uani 1.000000
H H22 0.5914(3) 0.0549(3) 0.27794(17) 0.1284(12) Uiso 1.000000
C C4 -0.0521(3) 0.3786(2) 0.23015(11) 0.0782(6) Uani 1.000000
H H4 -0.0656(3) 0.4126(2) 0.19002(11) 0.0939(7) Uiso 1.000000
C C35 0.8988(3) 0.8276(3) 0.22828(10) 0.0902(7) Uani 1.000000
H H35a 0.7827(5) 0.7818(16) 0.22448(10) 0.1353(10) Uiso 1.000000
H H35b 0.9548(15) 0.7702(15) 0.2508(3) 0.1353(10) Uiso 1.000000
H H35c 0.9190(19) 0.9170(3) 0.2517(3) 0.1353(10) Uiso 1.000000
C C36 1.1457(3) 0.9180(2) 0.16670(13) 0.0954(8) Uani 1.000000
H H36a 1.2011(3) 0.8590(10) 0.1884(8) 0.1431(12) Uiso 1.000000
H H36b 1.1821(5) 0.9304(18) 0.12403(13) 0.1431(12) Uiso 1.000000
H H36c 1.1707(4) 1.0079(9) 0.1899(8) 0.1431(12) Uiso 1.000000
C C20 0.5789(2) 0.12639(19) 0.12952(12) 0.0788(6) Uani 1.000000
H H20 0.6089(2) 0.09900(19) 0.08988(12) 0.0945(7) Uiso 1.000000
C C21 0.6096(3) 0.0604(3) 0.18341(19) 0.1081(10) Uani 1.000000
H H21 0.6592(3) -0.0120(3) 0.17975(19) 0.1298(12) Uiso 1.000000
C C15 -0.4395(5) -0.4144(4) 0.3403(3) 0.1515(19) Uani 1.000000
H H15a -0.507(6) -0.442(5) 0.373(2) 0.227(3) Uiso 1.000000
H H15b -0.473(6) -0.483(5) 0.311(2) 0.227(3) Uiso 1.000000
C C16 -0.6912(3) -0.3463(4) 0.31132(17) 0.1325(12) Uani 1.000000
H H16a -0.7413(4) -0.386(3) 0.3490(5) 0.1987(18) Uiso 1.000000
H H16b -0.7313(5) -0.2683(7) 0.3003(13) 0.1987(18) Uiso 1.000000
H H16c -0.7184(4) -0.417(2) 0.2763(9) 0.1987(18) Uiso 1.000000
H H3a -0.034(2) 0.201(2) 0.0423(9) 0.061(5) Uiso 1.000000
H H3b -0.035(2) 0.3532(19) 0.0557(8) 0.055(5) Uiso 1.000000
H H1a 0.508(3) 0.305(2) 0.4590(10) 0.079(7) Uiso 1.000000
H H1b 0.500(2) 0.153(2) 0.4441(9) 0.063(5) Uiso 1.000000
H H15c -0.325(5) -0.376(4) 0.3509(18) 0.189(16) Uiso 1.000000
H H7 -0.052(2) 0.2553(17) 0.4433(8) 0.055(5) Uiso 1.000000

loop_
_atom_site_aniso_label
_atom_site_aniso_U_11
_atom_site_aniso_U_22
_atom_site_aniso_U_33
_atom_site_aniso_U_12
_atom_site_aniso_U_13
_atom_site_aniso_U_23
O1 0.0443(6) 0.0604(7) 0.0735(8) 0.0159(5) -0.0026(5) -0.0084(6)
O4 0.0424(6) 0.0519(6) 0.0676(7) 0.0112(5) 0.0010(5) -0.0142(5)
O6 0.0419(6) 0.0579(7) 0.0800(8) 0.0009(5) 0.0020(5) -0.0183(6)
O3 0.0479(7) 0.0634(8) 0.0870(9) 0.0056(6) -0.0007(6) -0.0176(6)
O5 0.0445(7) 0.0594(7) 0.0956(9) 0.0115(5) 0.0084(6) -0.0108(6)
N3 0.0418(8) 0.0564(9) 0.0774(10) 0.0118(7) -0.0035(7) -0.0138(8)
C32 0.0432(9) 0.0477(9) 0.0548(9) 0.0074(7) 0.0011(7) -0.0012(7)
C26 0.0435(8) 0.0461(8) 0.0492(8) 0.0070(7) 0.0010(6) -0.0057(7)
C10 0.0472(9) 0.0619(10) 0.0540(9) 0.0125(8) -0.0035(7) -0.0060(8)
O2 0.0484(7) 0.0755(9) 0.1296(13) 0.0117(6) 0.0111(7) -0.0275(8)
C29 0.0433(8) 0.0499(9) 0.0474(8) 0.0085(7) -0.0014(6) -0.0077(7)
C12 0.0481(9) 0.0540(9) 0.0595(10) 0.0127(8) 0.0013(7) -0.0003(8)
N1 0.0455(9) 0.0712(11) 0.1014(13) 0.0166(9) -0.0110(8) -0.0130(10)
C27 0.0443(9) 0.0477(9) 0.0542(9) 0.0080(7) 0.0006(7) -0.0071(7)
C9 0.0480(9) 0.0578(10) 0.0486(9) 0.0126(7) -0.0008(7) -0.0022(7)
C8 0.0455(9) 0.0533(9) 0.0482(8) 0.0109(7) 0.0006(6) -0.0022(7)
C28 0.0426(8) 0.0476(8) 0.0541(9) 0.0083(7) -0.0032(6) -0.0099(7)
N4 0.0583(9) 0.0670(10) 0.1098(13) 0.0110(8) -0.0072(9) -0.0391(10)
C7 0.0412(8) 0.0532(9) 0.0557(9) 0.0128(7) 0.0015(7) -0.0097(7)
C1 0.0384(8) 0.0442(8) 0.0642(10) 0.0052(6) -0.0037(7) -0.0039(7)
C17 0.0646(11) 0.0588(10) 0.0711(12) 0.0202(8) -0.0037(9) -0.0002(8)
C33 0.0417(9) 0.0643(11) 0.0719(11) -0.0007(8) 0.0046(8) -0.0060(9)
C6 0.0674(11) 0.0612(10) 0.0631(11) 0.0235(9) -0.0001(8) -0.0003(8)
C25 0.0373(8) 0.0473(8) 0.0590(9) 0.0087(6) 0.0018(6) -0.0123(7)
C30 0.0405(8) 0.0579(10) 0.0690(11) 0.0112(7) -0.0048(7) -0.0148(8)
C11 0.0451(9) 0.0593(10) 0.0546(9) 0.0100(7) -0.0034(7) -0.0096(7)
C24 0.0614(11) 0.0562(10) 0.0711(12) 0.0063(8) -0.0093(9) 0.0014(9)
C31 0.0612(11) 0.0501(10) 0.0964(14) 0.0158(8) 0.0011(10) -0.0104(9)
C34 0.0535(10) 0.0538(10) 0.0744(11) 0.0042(8) -0.0024(8) -0.0012(8)
C5 0.0828(14) 0.0762(13) 0.0611(11) 0.0182(11) 0.0013(10) 0.0058(10)
C19 0.0359(8) 0.0421(8) 0.0763(11) 0.0029(6) -0.0080(7) -0.0047(7)
C13 0.0469(10) 0.0686(12) 0.0936(14) 0.0051(8) -0.0021(9) -0.0062(10)
C18 0.0461(9) 0.0722(12) 0.0762(12) 0.0122(9) -0.0067(8) -0.0181(10)
N2 0.0687(11) 0.0840(13) 0.1336(17) 0.0103(10) -0.0144(11) -0.0466(12)
C23 0.0855(15) 0.0784(14) 0.0819(15) -0.0101(12) -0.0187(12) 0.0128(12)
C2 0.0553(10) 0.0580(10) 0.0901(14) 0.0204(8) 0.0044(9) 0.0030(9)
C3 0.0690(13) 0.0664(12) 0.1152(18) 0.0260(10) -0.0027(12) 0.0230(12)
C14 0.0627(13) 0.0856(15) 0.1069(18) -0.0022(11) 0.0021(11) -0.0236(13)
C22 0.0895(18) 0.0728(16) 0.137(2) -0.0072(13) -0.0464(17) 0.0365(16)
C4 0.0704(13) 0.0756(13) 0.0814(14) 0.0083(10) -0.0072(10) 0.0217(11)
C35 0.0879(15) 0.0946(16) 0.0765(14) 0.0096(12) 0.0029(11) -0.0129(12)
C36 0.0643(13) 0.0711(13) 0.129(2) -0.0124(11) 0.0035(12) -0.0197(13)
C20 0.0547(11) 0.0557(11) 0.1248(18) 0.0176(9) -0.0081(11) -0.0034(11)
C21 0.0765(16) 0.0639(14) 0.181(3) 0.0205(12) -0.0353(18) 0.0213(18)
C15 0.093(2) 0.087(2) 0.266(6) 0.0235(18) 0.000(3) -0.053(3)
C16 0.0742(16) 0.139(3) 0.158(3) -0.0026(16) -0.0126(16) -0.046(2)

loop_
_atom_type_symbol
_atom_type_scat_Cromer_Mann_a1
_atom_type_scat_Cromer_Mann_a2
_atom_type_scat_Cromer_Mann_a3
_atom_type_scat_Cromer_Mann_a4
_atom_type_scat_Cromer_Mann_b1
_atom_type_scat_Cromer_Mann_b2
_atom_type_scat_Cromer_Mann_b3
_atom_type_scat_Cromer_Mann_b4
_atom_type_scat_Cromer_Mann_c
_atom_type_scat_dispersion_source
_atom_type_scat_dispersion_real
_atom_type_scat_dispersion_imag
_atom_type_scat_source
H 0.49300 0.32291 0.14019 0.04081 10.51090 26.12570 3.14236 57.79970 0.0030380000826 'Henke, Gullikson and Davis, At. Data and Nucl. Data Tables, 1993, 54, 2' 0.00000 0.00000 'International Tables'
C 2.31000 1.02000 1.58860 0.86500 20.84390 10.20750 0.56870 51.65120 0.215599998832 'Henke, Gullikson and Davis, At. Data and Nucl. Data Tables, 1993, 54, 2' 0.00347 0.00161 'nternational Tables '
O 3.04850 2.28680 1.54630 0.86700 13.27710 5.70110 0.32390 32.90890 0.250800013542 'Henke, Gullikson and Davis, At. Data and Nucl. Data Tables, 1993, 54, 2' 0.01158 0.00611 'International Tables V'
N 12.21260 3.13220 2.01250 1.16630 0.00570 9.89330 28.99750 0.58260 -11.5290002823 'Henke, Gullikson and Davis, At. Data and Nucl. Data Tables, 1993, 54, 2' 0.00653 0.00323 'International Tables V'

loop_
_geom_angle_atom_site_label_1
_geom_angle_atom_site_label_2
_geom_angle_atom_site_label_3
_geom_angle
C9 O1 C10 119.46(12)
C27 O4 C29 119.78(12)
C33 O6 C32 116.06(13)
C13 O3 C12 117.09(14)
H3a N3 C29 118.8(12)
H3b N3 C29 117.9(11)
H3b N3 H3a 123.0(17)
O5 C32 O6 123.09(14)
C26 C32 O6 114.88(13)
C26 C32 O5 122.00(14)
C27 C26 C32 125.15(14)
C25 C26 C32 112.81(13)
C25 C26 C27 122.04(13)
N1 C10 O1 110.65(16)
C11 C10 O1 120.76(14)
C11 C10 N1 128.58(17)
N3 C29 O4 110.55(14)
C28 C29 O4 120.74(13)
C28 C29 N3 128.70(15)
O2 C12 O3 122.87(15)
C8 C12 O3 115.31(14)
C8 C12 O2 121.78(15)
H1a N1 C10 121.2(15)
H1b N1 C10 118.3(12)
H1b N1 H1a 120.1(19)
C26 C27 O4 121.07(13)
C31 C27 O4 108.07(13)
C31 C27 C26 130.86(15)
C8 C9 O1 120.55(15)
C17 C9 O1 108.71(14)
C17 C9 C8 130.73(15)
C9 C8 C12 123.74(15)
C7 C8 C12 114.65(13)
C7 C8 C9 121.60(14)
C25 C28 C29 121.74(13)
C30 C28 C29 120.54(14)
C30 C28 C25 117.63(13)
C1 C7 C8 111.50(13)
C11 C7 C8 108.79(13)
C11 C7 C1 112.21(13)
H7 C7 C8 109.3(10)
H7 C7 C1 107.2(10)
H7 C7 C11 107.8(10)
C6 C1 C7 120.52(14)
C2 C1 C7 121.73(16)
C2 C1 C6 117.75(17)
H17a C17 C9 109.5
H17b C17 C9 109.5
H17b C17 H17a 109.5
H17c C17 C9 109.5
H17c C17 H17a 109.5
H17c C17 H17b 109.5
H33a C33 O6 110.04(9)
H33b C33 O6 110.04(9)
H33b C33 H33a 108.4
C34 C33 O6 108.30(14)
C34 C33 H33a 110.04(11)
C34 C33 H33b 110.04(10)
H6 C6 C1 119.37(10)
C5 C6 C1 121.26(18)
C5 C6 H6 119.37(12)
C28 C25 C26 108.86(13)
H25 C25 C26 107.79(8)
H25 C25 C28 107.79(8)
C19 C25 C26 112.11(12)
C19 C25 C28 112.29(13)
C19 C25 H25 107.79(9)
N4 C30 C28 177.11(18)
C7 C11 C10 121.08(14)
C18 C11 C10 119.69(15)
C18 C11 C7 119.09(15)
C19 C24 H24 119.64(11)
C23 C24 H24 119.64(15)
C23 C24 C19 120.7(2)
H31a C31 C27 109.5
H31b C31 C27 109.5
H31b C31 H31a 109.5
H31c C31 C27 109.5
H31c C31 H31a 109.5
H31c C31 H31b 109.5
H34 C34 C33 108.13(11)
C35 C34 C33 112.66(16)
C35 C34 H34 108.13(13)
C36 C34 C33 108.27(16)
C36 C34 H34 108.13(12)
C36 C34 C35 111.36(18)
H5 C5 C6 119.91(12)
C4 C5 C6 120.2(2)
C4 C5 H5 119.91(13)
C24 C19 C25 121.14(15)
C20 C19 C25 120.44(18)
C20 C19 C24 118.40(19)
H13a C13 O3 110.13(10)
H13b C13 O3 110.13(10)
H13b C13 H13a 108.4
C14 C13 O3 107.87(16)
C14 C13 H13a 110.13(13)
C14 C13 H13b 110.13(13)
N2 C18 C11 178.2(2)
H23 C23 C24 120.25(15)
C22 C23 C24 119.5(3)
C22 C23 H23 120.25(18)
H2 C2 C1 119.87(11)
C3 C2 C1 120.25(19)
C3 C2 H2 119.87(13)
H3 C3 C2 119.56(13)
C4 C3 C2 120.88(19)
C4 C3 H3 119.56(12)
H14 C14 C13 107.82(13)
C15 C14 C13 111.7(3)
C15 C14 H14 107.8(2)
C16 C14 C13 109.9(2)
C16 C14 H14 107.82(18)
C16 C14 C15 111.7(2)
H22 C22 C23 119.92(18)
C21 C22 C23 120.2(2)
C21 C22 H22 119.92(16)
C3 C4 C5 119.7(2)
H4 C4 C5 120.16(13)
H4 C4 C3 120.16(12)
H35a C35 C34 109.5
H35b C35 C34 109.5
H35b C35 H35a 109.5
H35c C35 C34 109.5
H35c C35 H35a 109.5
H35c C35 H35b 109.5
H36a C36 C34 109.5
H36b C36 C34 109.5
H36b C36 H36a 109.5
H36c C36 C34 109.5
H36c C36 H36a 109.5
H36c C36 H36b 109.5
H20 C20 C19 119.80(13)
C21 C20 C19 120.4(2)
C21 C20 H20 119.80(18)
C20 C21 C22 120.8(2)
H21 C21 C22 119.59(16)
H21 C21 C20 119.59(18)
H15a C15 C14 94(3)
H15b C15 C14 110(3)
H15b C15 H15a 103(4)
H15c C15 C14 108(2)
H15c C15 H15a 118(4)
H15c C15 H15b 119(4)
H16a C16 C14 109.5
H16b C16 C14 109.5
H16b C16 H16a 109.5
H16c C16 C14 109.5
H16c C16 H16a 109.5
H16c C16 H16b 109.5

loop_
_geom_bond_atom_site_label_1
_geom_bond_atom_site_label_2
_geom_bond_distance
O1 C10 1.362(2)
O1 C9 1.3919(19)
O4 C29 1.3666(18)
O4 C27 1.3895(18)
O6 C32 1.3266(19)
O6 C33 1.4566(19)
O3 C12 1.319(2)
O3 C13 1.450(2)
O5 C32 1.2013(19)
N3 C29 1.332(2)
N3 H3a 0.859(19)
N3 H3b 0.878(19)
C32 C26 1.484(2)
C26 C27 1.333(2)
C26 C25 1.508(2)
C10 N1 1.335(2)
C10 C11 1.349(2)
O2 C12 1.200(2)
C29 C28 1.346(2)
C12 C8 1.477(2)
N1 H1a 0.86(2)
N1 H1b 0.88(2)
C27 C31 1.484(2)
C9 C8 1.336(2)
C9 C17 1.481(2)
C8 C7 1.510(2)
C28 C25 1.516(2)
C28 C30 1.413(2)
N4 C30 1.143(2)
C7 C1 1.520(2)
C7 C11 1.508(2)
C7 H7 0.926(17)
C1 C6 1.387(2)
C1 C2 1.381(2)
C17 H17a 0.9600
C17 H17b 0.9600
C17 H17c 0.9600
C33 H33a 0.9700
C33 H33b 0.9700
C33 C34 1.489(2)
C6 H6 0.9300
C6 C5 1.375(3)
C25 H25 0.9800
C25 C19 1.513(2)
C11 C18 1.414(2)
C24 H24 0.9300
C24 C19 1.383(3)
C24 C23 1.388(3)
C31 H31a 0.9600
C31 H31b 0.9600
C31 H31c 0.9600
C34 H34 0.9800
C34 C35 1.487(3)
C34 C36 1.522(3)
C5 H5 0.9300
C5 C4 1.361(3)
C19 C20 1.382(2)
C13 H13a 0.9700
C13 H13b 0.9700
C13 C14 1.496(3)
C18 N2 1.141(2)
C23 H23 0.9300
C23 C22 1.370(4)
C2 H2 0.9300
C2 C3 1.385(3)
C3 H3 0.9300
C3 C4 1.359(3)
C14 H14 0.9800
C14 C15 1.485(5)
C14 C16 1.495(3)
C22 H22 0.9300
C22 C21 1.356(4)
C4 H4 0.9300
C35 H35a 0.9600
C35 H35b 0.9600
C35 H35c 0.9600
C36 H36a 0.9600
C36 H36b 0.9600
C36 H36c 0.9600
C20 H20 0.9300
C20 C21 1.375(4)
C21 H21 0.9300
C15 H15a 0.91(5)
C15 H15b 0.87(4)
C15 H15c 0.95(4)
C16 H16a 0.9600
C16 H16b 0.9600
C16 H16c 0.9600
